data_7244421
loop_
_publ_author_name
'Arakawa, Yuki'
'Ishida, Yuko'
'Shiba, Takuma'
'Igawa, Kazunobu'
'Sasaki, Shunsuke'
'Tsuji, Hideto'

_publ_section_title
;
 Effects of alkylthio groups on phase transitions of organic molecules and
 liquid crystals: a comparative study with alkyl and alkoxy groups
;
_journal_issue 10
_journal_name_full CrystEngComm
_journal_page_first 1877
_journal_page_last 1890
_journal_paper_doi 10.1039/D1CE01470F
_journal_volume 24
_journal_year 2022
_chemical_formula_moiety 'C15 H11 N O2 S'
_chemical_formula_sum 'C15 H11 N O2 S'
_chemical_formula_weight 269.32
_chemical_name_systematic '4-cyanophenyl 4-(methylthio)benzoate'
_space_group_crystal_system triclinic
_space_group_IT_number 2
_space_group_name_Hall '-P 1'
_space_group_name_H-M_alt 'P -1'
_atom_sites_solution_hydrogens geom
_atom_sites_solution_primary direct
_atom_sites_solution_secondary difmap
_audit_update_record
;
2021-04-24 deposited with the CCDC.	2022-01-28 downloaded from the CCDC.
;
_cell_angle_alpha 106.416(14)
_cell_angle_beta 91.946(13)
_cell_angle_gamma 91.011(10)
_cell_formula_units_Z 2
_cell_length_a 6.728(3)
_cell_length_b 9.172(5)
_cell_length_c 10.765(6)
_cell_measurement_reflns_used 2808
_cell_measurement_temperature 123
_cell_measurement_theta_max 30.36
_cell_measurement_theta_min 1.97
_cell_volume 636.6(6)
_computing_cell_refinement CrystalClear
_computing_data_collection 'CrystalClear (Rigaku Inc., 2008)'
_computing_data_reduction CrystalClear
_computing_molecular_graphics 'CrystalStructure 4.3'
_computing_publication_material 'CrystalStructure 4.3 (Rigaku, 2018)'
_computing_structure_refinement 'SHELXL Version 2018/3 (Sheldrick, 2008)'
_computing_structure_solution 'SIR92 (Altomare, et al., 1994)'
_diffrn_ambient_temperature 123
_diffrn_detector_area_resol_mean 14.222
_diffrn_measured_fraction_theta_full 0.996
_diffrn_measured_fraction_theta_max 0.990
_diffrn_measurement_device_type 'Rigaku Saturn724'
_diffrn_measurement_method \w
_diffrn_radiation_type 'Mo K\a'
_diffrn_radiation_wavelength 0.71075
_diffrn_reflns_av_R_equivalents 0.0466
_diffrn_reflns_av_unetI/netI 0.0363
_diffrn_reflns_Laue_measured_fraction_full 0.996
_diffrn_reflns_Laue_measured_fraction_max 0.990
_diffrn_reflns_limit_h_max 8
_diffrn_reflns_limit_h_min -8
_diffrn_reflns_limit_k_max 11
_diffrn_reflns_limit_k_min -11
_diffrn_reflns_limit_l_max 13
_diffrn_reflns_limit_l_min -13
_diffrn_reflns_number 10603
_diffrn_reflns_point_group_measured_fraction_full 0.996
_diffrn_reflns_point_group_measured_fraction_max 0.990
_diffrn_reflns_theta_full 25.242
_diffrn_reflns_theta_max 27.444
_diffrn_reflns_theta_min 3.031
_diffrn_standards_number 0
_exptl_absorpt_coefficient_mu 0.250
_exptl_absorpt_correction_T_max 0.988
_exptl_absorpt_correction_T_min 0.881
_exptl_absorpt_correction_type multi-scan
_exptl_absorpt_process_details 'REQAB (Rigaku, 1998)'
_exptl_crystal_colour colorless
_exptl_crystal_density_diffrn 1.405
_exptl_crystal_density_method 'not measured'
_exptl_crystal_description block
_exptl_crystal_F_000 280.00
_exptl_crystal_size_max 0.150
_exptl_crystal_size_mid 0.150
_exptl_crystal_size_min 0.050
_refine_diff_density_max 0.39
_refine_diff_density_min -0.72
_refine_ls_extinction_method none
_refine_ls_goodness_of_fit_ref 1.202
_refine_ls_hydrogen_treatment constr
_refine_ls_number_parameters 173
_refine_ls_number_reflns 2874
_refine_ls_number_restraints 0
_refine_ls_R_factor_all 0.0551
_refine_ls_R_factor_gt 0.0515
_refine_ls_shift/su_max 0.000
_refine_ls_structure_factor_coef Fsqd
_refine_ls_weighting_details 'w = 1/[\s^2^(Fo^2^)+(0.0631P)^2^+0.2220P] where P=(Fo^2^+2Fc^2^)/3'
_refine_ls_weighting_scheme calc
_refine_ls_wR_factor_gt 0.1247
_refine_ls_wR_factor_ref 0.1275
_reflns_Friedel_coverage 0.000
_reflns_number_gt 2705
_reflns_number_total 2874
_reflns_threshold_expression F^2^>2.0\s(F^2^)
_cod_data_source_file d1ce01470f2.cif
_cod_data_source_block arakawa-YI3-1(2nd)-FRE
_cod_depositor_comments 'Adding full bibliography for 7244421--7244423.cif.'
_cod_database_code 7244421

loop_
_space_group_symop_id
_space_group_symop_operation_xyz
1 +X,+Y,+Z
2 -X,-Y,-Z

loop_
_atom_site_label
_atom_site_type_symbol
_atom_site_fract_x
_atom_site_fract_y
_atom_site_fract_z
_atom_site_U_iso_or_equiv
_atom_site_adp_type
_atom_site_occupancy
_atom_site_site_symmetry_order
_atom_site_calc_flag
_atom_site_refinement_flags_posn
_atom_site_refinement_flags_adp
_atom_site_refinement_flags_occupancy
_atom_site_disorder_assembly
_atom_site_disorder_group
S1 S -0.25072(6) 0.17710(5) 0.30738(4) 0.02340(16) Uani 1 1 d . . . . .
O1 O 0.59629(18) 0.45470(14) 0.11660(12) 0.0243(3) Uani 1 1 d . . . . .
O2 O 0.54085(17) 0.22361(14) -0.03107(11) 0.0214(3) Uani 1 1 d . . . . .
N1 N 1.2566(3) 0.2169(2) -0.45633(16) 0.0341(4) Uani 1 1 d . . . . .
C1 C -0.3371(3) 0.3523(2) 0.41206(17) 0.0258(4) Uani 1 1 d . . . . .
H1A H -0.352733 0.426732 0.362885 0.031 Uiso 1 1 calc R U . . .
H1B H -0.240058 0.391978 0.484295 0.031 Uiso 1 1 calc R U . . .
H1C H -0.465461 0.333524 0.445956 0.031 Uiso 1 1 calc R U . . .
C2 C -0.0272(2) 0.23076(19) 0.25003(15) 0.0184(3) Uani 1 1 d . . . . .
C3 C 0.0546(2) 0.37827(19) 0.28524(15) 0.0194(3) Uani 1 1 d . . . . .
H3 H -0.008745 0.457227 0.346651 0.023 Uiso 1 1 calc R U . . .
C4 C 0.2290(2) 0.40993(19) 0.23051(15) 0.0188(3) Uani 1 1 d . . . . .
H4 H 0.285282 0.510182 0.255894 0.023 Uiso 1 1 calc R U . . .
C5 C 0.3216(2) 0.29525(19) 0.13851(15) 0.0174(3) Uani 1 1 d . . . . .
C6 C 0.2408(2) 0.14674(19) 0.10426(16) 0.0196(3) Uani 1 1 d . . . . .
H6 H 0.303787 0.067843 0.042600 0.024 Uiso 1 1 calc R U . . .
C7 C 0.0693(2) 0.11497(19) 0.16021(16) 0.0198(3) Uani 1 1 d . . . . .
H7 H 0.016224 0.013801 0.137614 0.024 Uiso 1 1 calc R U . . .
C8 C 0.5012(2) 0.33702(19) 0.07865(15) 0.0184(3) Uani 1 1 d . . . . .
C9 C 0.6942(2) 0.23588(19) -0.11224(15) 0.0181(3) Uani 1 1 d . . . . .
C10 C 0.8804(2) 0.30162(19) -0.06803(16) 0.0192(3) Uani 1 1 d . . . . .
H10 H 0.907973 0.349237 0.021581 0.023 Uiso 1 1 calc R U . . .
C11 C 1.0256(2) 0.29604(19) -0.15822(16) 0.0195(3) Uani 1 1 d . . . . .
H11 H 1.153753 0.340831 -0.130354 0.023 Uiso 1 1 calc R U . . .
C12 C 0.9833(3) 0.22455(19) -0.28997(16) 0.0203(4) Uani 1 1 d . . . . .
C13 C 0.7950(3) 0.1585(2) -0.33266(16) 0.0215(4) Uani 1 1 d . . . . .
H13 H 0.767023 0.109754 -0.422048 0.026 Uiso 1 1 calc R U . . .
C14 C 0.6497(3) 0.16483(19) -0.24313(16) 0.0207(3) Uani 1 1 d . . . . .
H14 H 0.520864 0.121176 -0.270702 0.025 Uiso 1 1 calc R U . . .
C15 C 1.1354(3) 0.2197(2) -0.38263(17) 0.0247(4) Uani 1 1 d . . . . .

loop_
_atom_site_aniso_label
_atom_site_aniso_U_11
_atom_site_aniso_U_22
_atom_site_aniso_U_33
_atom_site_aniso_U_23
_atom_site_aniso_U_13
_atom_site_aniso_U_12
S1 0.0182(2) 0.0265(3) 0.0261(2) 0.00801(18) 0.00716(16) -0.00238(17)
O1 0.0209(6) 0.0232(6) 0.0272(6) 0.0039(5) 0.0069(5) -0.0033(5)
O2 0.0179(6) 0.0241(6) 0.0208(6) 0.0038(5) 0.0073(4) -0.0024(5)
N1 0.0289(9) 0.0434(10) 0.0298(8) 0.0094(7) 0.0101(7) -0.0035(7)
C1 0.0201(9) 0.0324(10) 0.0227(8) 0.0034(7) 0.0082(7) 0.0009(7)
C2 0.0140(8) 0.0251(8) 0.0183(7) 0.0096(6) 0.0017(6) 0.0010(6)
C3 0.0182(8) 0.0217(8) 0.0175(7) 0.0039(6) 0.0026(6) 0.0014(6)
C4 0.0165(8) 0.0201(8) 0.0196(8) 0.0052(6) 0.0011(6) -0.0015(6)
C5 0.0142(8) 0.0216(8) 0.0175(7) 0.0072(6) 0.0014(6) 0.0005(6)
C6 0.0174(8) 0.0197(8) 0.0221(8) 0.0062(6) 0.0031(6) 0.0016(6)
C7 0.0190(8) 0.0190(8) 0.0229(8) 0.0082(6) 0.0019(6) -0.0005(6)
C8 0.0160(8) 0.0215(8) 0.0182(8) 0.0063(6) 0.0024(6) 0.0022(6)
C9 0.0166(8) 0.0192(8) 0.0201(8) 0.0076(6) 0.0063(6) 0.0022(6)
C10 0.0186(8) 0.0201(8) 0.0186(8) 0.0050(6) 0.0013(6) 0.0008(6)
C11 0.0152(8) 0.0212(8) 0.0235(8) 0.0085(6) 0.0019(6) 0.0001(6)
C12 0.0196(8) 0.0210(8) 0.0221(8) 0.0083(6) 0.0053(6) 0.0025(6)
C13 0.0221(9) 0.0235(9) 0.0183(8) 0.0048(6) 0.0022(6) 0.0006(7)
C14 0.0167(8) 0.0224(8) 0.0225(8) 0.0055(6) 0.0011(6) -0.0007(6)
C15 0.0236(9) 0.0269(9) 0.0239(8) 0.0072(7) 0.0044(7) 0.0007(7)

loop_
_atom_type_symbol
_atom_type_description
_atom_type_scat_dispersion_real
_atom_type_scat_dispersion_imag
_atom_type_scat_source
C C 0.0033 0.0016
;
International Tables for Crystallography
(Vol. C, Tables 4.2.6.8 and 6.1.1.4)
;
H H 0.0000 0.0000
;
International Tables for Crystallography
(Vol. C, Table 6.1.1.4)
;
N N 0.0061 0.0033
;
International Tables for Crystallography
(Vol. C, Tables 4.2.6.8 and 6.1.1.4)
;
O O 0.0106 0.0060
;
International Tables for Crystallography
(Vol. C, Tables 4.2.6.8 and 6.1.1.4)
;
S S 0.1246 0.1234
;
International Tables for Crystallography
(Vol. C, Tables 4.2.6.8 and 6.1.1.4)
;

loop_
_geom_angle_atom_site_label_1
_geom_angle_atom_site_label_2
_geom_angle_atom_site_label_3
_geom_angle
_geom_angle_site_symmetry_1
_geom_angle_site_symmetry_3
_geom_angle_publ_flag
C2 S1 C1 103.92(9) . . ?
C8 O2 C9 122.78(13) . . ?
S1 C1 H1A 109.5 . . ?
S1 C1 H1B 109.5 . . ?
H1A C1 H1B 109.5 . . ?
S1 C1 H1C 109.5 . . ?
H1A C1 H1C 109.5 . . ?
H1B C1 H1C 109.5 . . ?
C3 C2 C7 119.29(15) . . ?
C3 C2 S1 124.63(13) . . ?
C7 C2 S1 116.06(13) . . ?
C4 C3 C2 120.10(15) . . ?
C4 C3 H3 119.9 . . ?
C2 C3 H3 119.9 . . ?
C3 C4 C5 120.45(16) . . ?
C3 C4 H4 119.8 . . ?
C5 C4 H4 119.8 . . ?
C4 C5 C6 119.44(15) . . ?
C4 C5 C8 118.13(15) . . ?
C6 C5 C8 122.42(15) . . ?
C7 C6 C5 120.03(15) . . ?
C7 C6 H6 120.0 . . ?
C5 C6 H6 120.0 . . ?
C6 C7 C2 120.65(16) . . ?
C6 C7 H7 119.7 . . ?
C2 C7 H7 119.7 . . ?
O1 C8 O2 124.03(15) . . ?
O1 C8 C5 125.86(15) . . ?
O2 C8 C5 110.07(14) . . ?
C10 C9 C14 122.06(15) . . ?
C10 C9 O2 123.98(15) . . ?
C14 C9 O2 113.77(15) . . ?
C9 C10 C11 118.39(15) . . ?
C9 C10 H10 120.8 . . ?
C11 C10 H10 120.8 . . ?
C10 C11 C12 120.20(16) . . ?
C10 C11 H11 119.9 . . ?
C12 C11 H11 119.9 . . ?
C13 C12 C11 120.61(15) . . ?
C13 C12 C15 119.78(16) . . ?
C11 C12 C15 119.62(16) . . ?
C14 C13 C12 119.30(15) . . ?
C14 C13 H13 120.3 . . ?
C12 C13 H13 120.3 . . ?
C13 C14 C9 119.44(16) . . ?
C13 C14 H14 120.3 . . ?
C9 C14 H14 120.3 . . ?
N1 C15 C12 179.5(2) . . ?

loop_
_geom_bond_atom_site_label_1
_geom_bond_atom_site_label_2
_geom_bond_distance
_geom_bond_site_symmetry_2
_geom_bond_publ_flag
S1 C2 1.7586(18) . ?
S1 C1 1.801(2) . ?
O1 C8 1.204(2) . ?
O2 C8 1.373(2) . ?
O2 C9 1.3975(19) . ?
N1 C15 1.152(2) . ?
C1 H1A 0.9800 . ?
C1 H1B 0.9800 . ?
C1 H1C 0.9800 . ?
C2 C3 1.395(2) . ?
C2 C7 1.404(2) . ?
C3 C4 1.392(2) . ?
C3 H3 0.9500 . ?
C4 C5 1.397(2) . ?
C4 H4 0.9500 . ?
C5 C6 1.401(2) . ?
C5 C8 1.482(2) . ?
C6 C7 1.383(2) . ?
C6 H6 0.9500 . ?
C7 H7 0.9500 . ?
C9 C10 1.389(2) . ?
C9 C14 1.395(2) . ?
C10 C11 1.392(2) . ?
C10 H10 0.9500 . ?
C11 C12 1.401(2) . ?
C11 H11 0.9500 . ?
C12 C13 1.400(2) . ?
C12 C15 1.446(2) . ?
C13 C14 1.386(2) . ?
C13 H13 0.9500 . ?
C14 H14 0.9500 . ?

loop_
_geom_torsion_atom_site_label_1
_geom_torsion_atom_site_label_2
_geom_torsion_atom_site_label_3
_geom_torsion_atom_site_label_4
_geom_torsion
_geom_torsion_site_symmetry_1
_geom_torsion_site_symmetry_2
_geom_torsion_site_symmetry_3
_geom_torsion_site_symmetry_4
_geom_torsion_publ_flag
C1 S1 C2 C3 1.06(17) . . . . ?
C1 S1 C2 C7 -177.30(12) . . . . ?
C7 C2 C3 C4 0.7(2) . . . . ?
S1 C2 C3 C4 -177.64(12) . . . . ?
C2 C3 C4 C5 1.1(2) . . . . ?
C3 C4 C5 C6 -1.8(2) . . . . ?
C3 C4 C5 C8 176.99(14) . . . . ?
C4 C5 C6 C7 0.8(2) . . . . ?
C8 C5 C6 C7 -177.94(15) . . . . ?
C5 C6 C7 C2 1.0(3) . . . . ?
C3 C2 C7 C6 -1.7(2) . . . . ?
S1 C2 C7 C6 176.77(13) . . . . ?
C9 O2 C8 O1 -1.8(2) . . . . ?
C9 O2 C8 C5 175.84(13) . . . . ?
C4 C5 C8 O1 13.5(3) . . . . ?
C6 C5 C8 O1 -167.71(17) . . . . ?
C4 C5 C8 O2 -164.09(14) . . . . ?
C6 C5 C8 O2 14.7(2) . . . . ?
C8 O2 C9 C10 39.6(2) . . . . ?
C8 O2 C9 C14 -145.26(15) . . . . ?
C14 C9 C10 C11 0.2(2) . . . . ?
O2 C9 C10 C11 174.95(14) . . . . ?
C9 C10 C11 C12 -0.4(2) . . . . ?
C10 C11 C12 C13 0.2(2) . . . . ?
C10 C11 C12 C15 179.93(15) . . . . ?
C11 C12 C13 C14 0.2(3) . . . . ?
C15 C12 C13 C14 -179.47(16) . . . . ?
C12 C13 C14 C9 -0.5(3) . . . . ?
C10 C9 C14 C13 0.3(3) . . . . ?
O2 C9 C14 C13 -174.99(15) . . . . ?
